data_8100192
loop_
_publ_author_name
'Li, B.'
'Li, Da-Cheng'
'Dong, Feng-Ying'
'Dou, Jian-Min'
'Wang, Da-Qi'

_publ_section_title
;
Crystal structure of bis(dicyclohexano-16-oxacrown-6)disodium(I) bis
(maleodinitrilethiolato)platinate(II), [Na~2~(C~20~H~28~O~6~)~2~] 
[Pt(C~4~N~2~S~2~)~2~]
;
_journal_issue 4
_journal_name_full 'Zeitschrift f\"ur Kristallographie - New Crystal Structures'
_journal_page_first 413
_journal_page_last 414
_journal_volume 219
_journal_year 2004
_chemical_formula_moiety '[Na(DC18C6-A)]~2~[Pt(mnt)~2~]'
_chemical_formula_sum 'C48 H72 N4 Na2 O12 Pt S4'
_chemical_formula_weight 1266.41
_chemical_melting_point 545.6(5)
_space_group_IT_number 2
_symmetry_cell_setting triclinic
_symmetry_space_group_name_Hall '-P 1'
_symmetry_space_group_name_H-M 'P -1'
_cell_angle_alpha 102.865(19)
_cell_angle_beta 109.19(2)
_cell_angle_gamma 99.14(2)
_cell_formula_units_Z 1
_cell_length_a 10.2280(15)
_cell_length_b 12.0170(18)
_cell_length_c 12.6380(19)
_cell_measurement_temperature 298(2)
_cell_volume 1384(4)
_diffrn_ambient_temperature 298(2)
_exptl_crystal_density_diffrn 1.519
_cod_depositor_comments
;
The following automatic conversions were performed:

'_chemical_melting_point' value '272-273 \%C' was changed to
'545.6(5)' - it was converted from degrees Celsius(C) to Kelvins(K),
the average value was taken and precision was estimated.

Automatic conversion script
Id: cif_fix_values 1646 2011-03-28 12:23:43Z adriana 
;
_cod_database_code 8100192

loop_
_symmetry_equiv_pos_as_xyz
'x, y, z'
'-x, -y, -z'

loop_
_atom_site_label
_atom_site_type_symbol
_atom_site_fract_x
_atom_site_fract_y
_atom_site_fract_z
_atom_site_U_iso_or_equiv
_atom_site_adp_type
_atom_site_occupancy
_atom_site_symmetry_multiplicity
_atom_site_Wyckoff_symbol
_atom_site_calc_flag
_atom_site_refinement_flags
_atom_site_disorder_assembly
_atom_site_disorder_group
Pt1 Pt 1.0000 1.0000 0.0000 0.03702(8) Uani 1 1 a d S . .
Na1 Na 0.45790(16) 0.71572(13) 0.26318(12) 0.0476(4) Uani 1 2 i d . . .
N1 N 0.6357(4) 0.7024(3) 0.1681(3) 0.0516(9) Uani 1 2 i d . . .
N2 N 0.5906(4) 0.5225(3) -0.1913(3) 0.0619(10) Uani 1 2 i d . . .
O1 O 0.6976(3) 0.8553(2) 0.4481(2) 0.0468(7) Uani 1 2 i d . . .
O2 O 0.5251(3) 0.6653(2) 0.4567(2) 0.0472(7) Uani 1 2 i d . . .
O3 O 0.2630(3) 0.7084(2) 0.3424(2) 0.0541(7) Uani 1 2 i d . . .
O4 O 0.2044(3) 0.6568(2) 0.1027(2) 0.0566(8) Uani 1 2 i d . . .
O5 O 0.3818(3) 0.8237(2) 0.0560(2) 0.0570(8) Uani 1 2 i d . . .
O6 O 0.5018(3) 0.9507(2) 0.3058(2) 0.0552(8) Uani 1 2 i d . . .
S1 S 0.88327(11) 0.92656(8) 0.11009(8) 0.0389(2) Uani 1 2 i d . . .
S2 S 0.84671(11) 0.81860(8) -0.12292(8) 0.0402(2) Uani 1 2 i d . . .
C1 C 0.7448(4) 0.8247(3) 0.5557(3) 0.0429(10) Uani 1 2 i d . . .
H1 H 0.7094 0.8693 0.6107 0.052 Uiso 1 2 i calc R . .
C2 C 0.9072(4) 0.8510(4) 0.6127(3) 0.0528(11) Uani 1 2 i d . . .
H2A H 0.9482 0.9333 0.6242 0.063 Uiso 1 2 i calc R . .
H2B H 0.9333 0.8379 0.6891 0.063 Uiso 1 2 i calc R . .
C3 C 0.9699(5) 0.7748(4) 0.5395(4) 0.0632(13) Uani 1 2 i d . . .
H3A H 1.0722 0.7903 0.5817 0.076 Uiso 1 2 i calc R . .
H3B H 0.9545 0.7946 0.4667 0.076 Uiso 1 2 i calc R . .
C4 C 0.9005(5) 0.6448(4) 0.5125(4) 0.0655(13) Uani 1 2 i d . . .
H4A H 0.9381 0.5976 0.4623 0.079 Uiso 1 2 i calc R . .
H4B H 0.9239 0.6233 0.5848 0.079 Uiso 1 2 i calc R . .
C5 C 0.7396(4) 0.6185(3) 0.4523(3) 0.0507(11) Uani 1 2 i d . . .
H5A H 0.6979 0.5359 0.4395 0.061 Uiso 1 2 i calc R . .
H5B H 0.7162 0.6326 0.3764 0.061 Uiso 1 2 i calc R . .
C6 C 0.6750(4) 0.6942(3) 0.5243(3) 0.0433(10) Uani 1 2 i d . . .
H6 H 0.6893 0.6726 0.5969 0.052 Uiso 1 2 i calc R . .
C7 C 0.4407(4) 0.7059(4) 0.5173(4) 0.0644(13) Uani 1 2 i d . . .
H7A H 0.4648 0.7914 0.5421 0.077 Uiso 1 2 i calc R . .
H7B H 0.4577 0.6791 0.5864 0.077 Uiso 1 2 i calc R . .
C8 C 0.2866(5) 0.6582(4) 0.4363(4) 0.0633(13) Uani 1 2 i d . . .
H8A H 0.2647 0.5729 0.4063 0.076 Uiso 1 2 i calc R . .
H8B H 0.2252 0.6781 0.4780 0.076 Uiso 1 2 i calc R . .
C9 C 0.1216(5) 0.6614(4) 0.2565(4) 0.0682(13) Uani 1 2 i d . . .
H9A H 0.0540 0.6881 0.2884 0.082 Uiso 1 2 i calc R . .
H9B H 0.0983 0.5759 0.2350 0.082 Uiso 1 2 i calc R . .
C10 C 0.1106(5) 0.7002(4) 0.1515(4) 0.0708(14) Uani 1 2 i d . . .
H10A H 0.0132 0.6709 0.0943 0.085 Uiso 1 2 i calc R . .
H10B H 0.1350 0.7857 0.1730 0.085 Uiso 1 2 i calc R . .
C11 C 0.1782(4) 0.6615(3) -0.0152(3) 0.0463(10) Uani 1 2 i d . . .
H11 H 0.0749 0.6360 -0.0606 0.056 Uiso 1 2 i calc R . .
C12 C 0.2496(5) 0.5742(3) -0.0677(3) 0.0520(11) Uani 1 2 i d . . .
H12A H 0.3508 0.5950 -0.0195 0.062 Uiso 1 2 i calc R . .
H12B H 0.2082 0.4956 -0.0679 0.062 Uiso 1 2 i calc R . .
C13 C 0.2308(5) 0.5736(3) -0.1922(3) 0.0594(12) Uani 1 2 i d . . .
H13A H 0.1303 0.5441 -0.2424 0.071 Uiso 1 2 i calc R . .
H13B H 0.2825 0.5212 -0.2212 0.071 Uiso 1 2 i calc R . .
C14 C 0.2858(5) 0.6969(4) -0.1971(4) 0.0578(12) Uani 1 2 i d . . .
H14A H 0.2673 0.6951 -0.2779 0.069 Uiso 1 2 i calc R . .
H14B H 0.3884 0.7232 -0.1537 0.069 Uiso 1 2 i calc R . .
C15 C 0.2128(4) 0.7826(3) -0.1451(3) 0.0500(11) Uani 1 2 i d . . .
H15A H 0.1113 0.7597 -0.1927 0.060 Uiso 1 2 i calc R . .
H15B H 0.2516 0.8612 -0.1465 0.060 Uiso 1 2 i calc R . .
C16 C 0.2344(4) 0.7847(3) -0.0192(3) 0.0456(10) Uani 1 2 i d . . .
H16 H 0.1821 0.8376 0.0100 0.055 Uiso 1 2 i calc R . .
C17 C 0.4333(5) 0.9479(4) 0.1019(4) 0.0623(13) Uani 1 2 i d . . .
H17A H 0.3802 0.9842 0.0462 0.075 Uiso 1 2 i calc R . .
H17B H 0.5331 0.9700 0.1121 0.075 Uiso 1 2 i calc R . .
C18 C 0.4200(5) 0.9931(4) 0.2144(4) 0.0629(13) Uani 1 2 i d . . .
H18A H 0.4505 1.0786 0.2389 0.075 Uiso 1 2 i calc R . .
H18B H 0.3200 0.9711 0.2036 0.075 Uiso 1 2 i calc R . .
C19 C 0.6505(5) 0.9982(4) 0.3481(4) 0.0603(12) Uani 1 2 i d . . .
H19A H 0.6710 1.0818 0.3555 0.072 Uiso 1 2 i calc R . .
H19B H 0.6893 0.9596 0.2936 0.072 Uiso 1 2 i calc R . .
C20 C 0.7179(5) 0.9794(3) 0.4654(4) 0.0644(13) Uani 1 2 i d . . .
H20A H 0.8192 1.0184 0.4997 0.077 Uiso 1 2 i calc R . .
H20B H 0.6736 1.0120 0.5181 0.077 Uiso 1 2 i calc R . .
C21 C 0.7945(4) 0.8028(3) -0.0091(3) 0.0322(8) Uani 1 2 i d . . .
C22 C 0.6999(4) 0.7053(3) -0.0119(3) 0.0321(8) Uani 1 2 i d . . .
C23 C 0.6641(4) 0.7033(3) 0.0879(3) 0.0357(9) Uani 1 2 i d . . .
C24 C 0.6386(4) 0.6049(3) -0.1120(3) 0.0388(9) Uani 1 2 i d . . .

loop_
_atom_site_aniso_label
_atom_site_aniso_U_11
_atom_site_aniso_U_22
_atom_site_aniso_U_33
_atom_site_aniso_U_23
_atom_site_aniso_U_13
_atom_site_aniso_U_12
Pt1 0.04365(15) 0.03104(13) 0.03865(14) 0.00938(10) 0.02070(11) 0.00576(10)
Na1 0.0449(10) 0.0552(10) 0.0446(9) 0.0127(8) 0.0232(8) 0.0075(8)
N1 0.062(2) 0.051(2) 0.050(2) 0.0175(18) 0.030(2) 0.0114(18)
N2 0.072(3) 0.047(2) 0.051(2) 0.0002(19) 0.018(2) 0.000(2)
O1 0.0616(19) 0.0343(15) 0.0352(15) 0.0061(12) 0.0104(14) 0.0097(14)
O2 0.0431(17) 0.0582(18) 0.0343(15) 0.0067(13) 0.0144(14) 0.0067(14)
O3 0.0423(18) 0.072(2) 0.0493(18) 0.0213(15) 0.0195(15) 0.0088(15)
O4 0.056(2) 0.082(2) 0.0464(17) 0.0282(16) 0.0231(16) 0.0353(17)
O5 0.0532(19) 0.0459(18) 0.0495(18) 0.0011(14) -0.0005(15) 0.0130(15)
O6 0.059(2) 0.0554(18) 0.0437(17) 0.0162(14) 0.0114(16) 0.0104(16)
S1 0.0479(6) 0.0306(5) 0.0351(5) 0.0035(4) 0.0201(5) 0.0006(5)
S2 0.0498(7) 0.0365(6) 0.0345(5) 0.0069(4) 0.0226(5) 0.0024(5)
C1 0.046(3) 0.052(3) 0.026(2) 0.0073(18) 0.012(2) 0.010(2)
C2 0.053(3) 0.056(3) 0.037(2) 0.012(2) 0.007(2) 0.004(2)
C3 0.043(3) 0.090(4) 0.056(3) 0.023(3) 0.016(2) 0.018(3)
C4 0.065(3) 0.080(4) 0.058(3) 0.024(3) 0.020(3) 0.038(3)
C5 0.063(3) 0.046(3) 0.041(2) 0.012(2) 0.015(2) 0.019(2)
C6 0.047(3) 0.055(3) 0.029(2) 0.0147(19) 0.012(2) 0.013(2)
C7 0.052(3) 0.102(4) 0.040(3) 0.018(3) 0.023(2) 0.013(3)
C8 0.049(3) 0.098(4) 0.046(3) 0.025(3) 0.024(2) 0.007(3)
C9 0.047(3) 0.104(4) 0.061(3) 0.036(3) 0.023(3) 0.015(3)
C10 0.054(3) 0.110(4) 0.066(3) 0.038(3) 0.029(3) 0.036(3)
C11 0.043(3) 0.055(3) 0.036(2) 0.013(2) 0.007(2) 0.017(2)
C12 0.059(3) 0.040(2) 0.050(3) 0.008(2) 0.014(2) 0.016(2)
C13 0.071(3) 0.049(3) 0.047(3) 0.000(2) 0.015(2) 0.020(2)
C14 0.061(3) 0.071(3) 0.045(3) 0.018(2) 0.021(2) 0.025(3)
C15 0.058(3) 0.048(3) 0.043(2) 0.013(2) 0.014(2) 0.020(2)
C16 0.047(3) 0.045(2) 0.041(2) 0.0095(19) 0.009(2) 0.021(2)
C17 0.078(3) 0.051(3) 0.047(3) 0.017(2) 0.014(3) 0.004(3)
C18 0.078(4) 0.046(3) 0.052(3) 0.009(2) 0.011(3) 0.020(3)
C19 0.066(3) 0.047(3) 0.071(3) 0.028(2) 0.023(3) 0.012(2)
C20 0.065(3) 0.043(3) 0.057(3) 0.007(2) -0.003(3) 0.001(2)
C21 0.035(2) 0.034(2) 0.032(2) 0.0128(16) 0.0148(18) 0.0158(17)
C22 0.035(2) 0.0272(19) 0.034(2) 0.0083(16) 0.0140(18) 0.0053(17)
C23 0.034(2) 0.033(2) 0.042(2) 0.0122(18) 0.017(2) 0.0078(17)
C24 0.039(2) 0.037(2) 0.041(2) 0.012(2) 0.019(2) 0.0042(19)

loop_
_geom_bond_atom_site_label_1
_geom_bond_atom_site_label_2
_geom_bond_distance
_geom_bond_site_symmetry_2
_geom_bond_publ_flag
Pt1 S2 2.330(3) 2_775 ?
Pt1 S2 2.330(3) . ?
Pt1 S1 2.333(2) . ?
Pt1 S1 2.333(2) 2_775 ?
Na1 N1 2.494(5) . ?
Na1 O3 2.506(4) . ?
Na1 O2 2.552(4) . ?
Na1 O4 2.581(4) . ?
Na1 O6 2.689(5) . ?
Na1 N2 2.713(6) 2_665 ?
Na1 O1 2.733(4) . ?
Na1 O5 3.105(5) . ?
N1 C23 1.144(4) . ?
N2 C24 1.143(4) . ?
N2 Na1 2.713(6) 2_665 ?
O1 C20 1.429(5) . ?
O1 C1 1.437(4) . ?
O2 C7 1.405(5) . ?
O2 C6 1.428(5) . ?
O3 C8 1.416(5) . ?
O3 C9 1.423(5) . ?
O4 C10 1.406(5) . ?
O4 C11 1.441(5) . ?
O5 C17 1.416(5) . ?
O5 C16 1.425(5) . ?
O6 C19 1.407(5) . ?
O6 C18 1.434(5) . ?
S1 C21 1.726(4) . ?
S2 C21 1.728(4) . ?
C1 C6 1.520(5) . ?
C1 C2 1.525(6) . ?
C1 H1 0.9800 . ?
C2 C3 1.518(5) . ?
C2 H2A 0.9700 . ?
C2 H2B 0.9700 . ?
C3 C4 1.521(6) . ?
C3 H3A 0.9700 . ?
C3 H3B 0.9700 . ?
C4 C5 1.514(6) . ?
C4 H4A 0.9700 . ?
C4 H4B 0.9700 . ?
C5 C6 1.519(5) . ?
C5 H5A 0.9700 . ?
C5 H5B 0.9700 . ?
C6 H6 0.9800 . ?
C7 C8 1.501(6) . ?
C7 H7A 0.9700 . ?
C7 H7B 0.9700 . ?
C8 H8A 0.9700 . ?
C8 H8B 0.9700 . ?
C9 C10 1.478(6) . ?
C9 H9A 0.9700 . ?
C9 H9B 0.9700 . ?
C10 H10A 0.9700 . ?
C10 H10B 0.9700 . ?
C11 C16 1.519(5) . ?
C11 C12 1.526(5) . ?
C11 H11 0.9800 . ?
C12 C13 1.519(6) . ?
C12 H12A 0.9700 . ?
C12 H12B 0.9700 . ?
C13 C14 1.521(6) . ?
C13 H13A 0.9700 . ?
C13 H13B 0.9700 . ?
C14 C15 1.522(5) . ?
C14 H14A 0.9700 . ?
C14 H14B 0.9700 . ?
C15 C16 1.527(5) . ?
C15 H15A 0.9700 . ?
C15 H15B 0.9700 . ?
C16 H16 0.9800 . ?
C17 C18 1.463(6) . ?
C17 H17A 0.9700 . ?
C17 H17B 0.9700 . ?
C18 H18A 0.9700 . ?
C18 H18B 0.9700 . ?
C19 C20 1.500(6) . ?
C19 H19A 0.9700 . ?
C19 H19B 0.9700 . ?
C20 H20A 0.9700 . ?
C20 H20B 0.9700 . ?
C21 C22 1.381(5) . ?
C22 C24 1.417(5) . ?
C22 C23 1.428(5) . ?
